data_2103364
loop_
_publ_author_name
'Marsh, Richard E.'

_publ_section_title
;
 The space groups of point group <i>C</i>~3~: some corrections, some
 comments
;
_journal_issue 5
_journal_name_full 'Acta Crystallographica Section B'
_journal_page_first 893
_journal_page_last 899
_journal_paper_doi 10.1107/S0108768102011758
_journal_volume 58
_journal_year 2002
_chemical_formula_moiety 'C52 H54 O10 F12 P2 Rh2, 2(H2 O)'
_chemical_formula_sum 'C52 H58 F12 O12 P2 Rh2'
_symmetry_cell_setting trigonal
_symmetry_space_group_name_H-M 'P 32 2 1'
_cell_angle_alpha 90.00
_cell_angle_beta 90.00
_cell_angle_gamma 120.00
_cell_formula_units_Z 3
_cell_length_a 12.9751
_cell_length_b 12.9751
_cell_length_c 29.685
_cell_volume 4328.019
_cod_data_source_file bk0117.cif
_cod_data_source_block LOVPER
_cod_depositor_comments
;
 Adding the _cell_formula_units_Z and _chemical_formula_moiety data items
 after consulting the original publication.

 Antanas Vaitkus,
 2017-08-03
;
_cod_original_formula_sum 'C52 H58 O12 F12 P2 Rh2'
_cod_database_code 2103364

loop_
_atom_site_label
_atom_site_fract_x
_atom_site_fract_y
_atom_site_fract_z
Rh -0.01235 0.46333 0.28974
P 0.1446 0.4530 0.26316
O1 0.1595 0.6516 0.3628
O2 0.0902 0.6440 0.2928
O5 0.2313 0.5126 0.4451
O6 0.1272 0.4086 0.3833
O9 -0.0414 0.4886 0.2166
O11 0.3422 -0.0870 0.1352
F1 0.2405 0.8616 0.2788
F2 0.3440 0.8662 0.3362
F3 0.1902 0.8856 0.3450
F7 0.2887 0.3403 0.4520
F8 0.3830 0.4424 0.3948
F9 0.2268 0.2772 0.3869
C1 0.1529 0.6944 0.3261
C2 0.2305 0.8272 0.3223
C5 0.2040 0.4383 0.4154
C6 0.2765 0.3757 0.4122
C9 0.0435 0.4951 0.1839
C10 -0.0222 0.4296 0.1418
C11 0.0595 0.4186 0.1060
C12 0.1346 0.3680 0.1250
C13 0.0682 0.2314 0.1312
C14 -0.0422 0.1636 0.1235
C15 0.1440 0.1770 0.1435
C16 0.1999 0.4345 0.1696
C17 0.1032 0.4284 0.2027
C18 0.2930 0.5855 0.2724
C19 0.3562 0.6686 0.2406
C20 0.4682 0.7625 0.2506
C21 0.5212 0.7737 0.2932
C22 0.4576 0.6851 0.3246
C23 0.3445 0.5905 0.3152
C39 0.1708 0.3311 0.2747
C40 0.2812 0.3402 0.2709
C41 0.3016 0.2488 0.2730
C42 0.2050 0.1380 0.2782
C43 0.0920 0.1184 0.2830
C44 0.0820 0.2209 0.2806
C51 0.1248 0.6274 0.1762
H1 -0.0860 0.3488 0.1502
H2 -0.0602 0.4718 0.1282
H3 0.1132 0.4982 0.0931
H4 0.0095 0.3666 0.0812
H5 0.1988 0.3868 0.1024
H6 -0.0762 0.0798 0.1255
H7 -0.0906 0.1966 0.1158
H8 0.2112 0.2054 0.1229
H9 0.0965 0.0910 0.1416
H10 0.1737 0.1998 0.1741
H11 0.2414 0.3957 0.1832
H12 0.2594 0.5184 0.1630
H13 0.0389 0.3430 0.2015
H14 0.3234 0.6622 0.2114
H15 0.5106 0.8209 0.2282
H16 0.5973 0.8393 0.3002
H17 0.4919 0.6890 0.3532
H18 0.3029 0.5302 0.3370
H37 0.3478 0.4172 0.2664
H38 0.3800 0.2610 0.2710
H39 0.2172 0.0717 0.2784
H40 0.0252 0.0416 0.2877
H41 0.0046 0.2107 0.2834
H47 0.0828 0.6590 0.1596
H48 0.1936 0.6404 0.1592
H49 0.1506 0.6682 0.2048
